data_1529952
loop_
_publ_author_name
'Furmanova, N.G.'
'Soboleva, L.V.'
'Belyaev, L.M.'

_publ_section_title
;
 The crystal structure of gadolinium bicarbonate pentahydrate
;
_journal_name_full Kristallografiya
_journal_page_first 312
_journal_page_last 315
_journal_volume 26
_journal_year 1981
_chemical_formula_sum 'C3 H13 Gd O14'
_chemical_name_systematic '(Gd (H C O3)3 (H2 O)4) (H2 O)'
_space_group_IT_number 14
_symmetry_space_group_name_Hall '-P 2ac'
_symmetry_space_group_name_H-M 'P 1 1 21/a'
_cell_angle_alpha 90
_cell_angle_beta 90
_cell_angle_gamma 102.61
_cell_formula_units_Z 4
_cell_length_a 6.877
_cell_length_b 9.575
_cell_length_c 18.871
_cell_volume 1212.631
_citation_journal_id_ASTM KRISAJ
_cod_data_source_file Furmanova_KRISAJ_1981_1961.cif
_cod_data_source_block C3H13Gd1O14
_cod_original_sg_symbol_Hall '-P 2ybc (z,x,y)'
_cod_original_formula_sum 'C3 H13 Gd1 O14'
_cod_database_code 1529952

loop_
_symmetry_equiv_pos_as_xyz
x,y,z
-x+1/2,-y,z+1/2
-x,-y,-z
x-1/2,y,-z-1/2

loop_
_atom_site_label
_atom_site_type_symbol
_atom_site_fract_x
_atom_site_fract_y
_atom_site_fract_z
_atom_site_occupancy
_atom_site_U_iso_or_equiv
C1 C+4 -0.0457 0.001 0.1676 1 0.0
O10 O-2 -0.0453 0.3409 0.1434 1 0.0
O2 O-2 -0.0156 0.0189 0.0993 1 0.0
O5 O-2 0.2388 0.4106 0.0012 1 0.0
O1 O-2 0.0477 0.0998 0.2079 1 0.0
O6 O-2 0.0346 0.3885 -0.0863 1 0.0
C3 C+4 0.4176 0.4836 0.1965 1 0.0
O9 O-2 0.5013 0.577 0.2385 1 0.0
O4 O-2 -0.0198 0.2428 0.0007 1 0.0
O3 O-2 -0.1836 -0.1259 0.1926 1 0.0
O11 O-2 0.5783 0.3286 0.0682 1 0.0
O14 O-2 0.3776 -0.1852 0.0926 1 0.0
O8 O-2 0.3801 0.3533 0.2122 1 0.0
O7 O-2 0.3575 0.516 0.1358 1 0.0
O13 O-2 0.2993 0.0982 0.0027 1 0.0
O12 O-2 0.4403 0.0877 0.1506 1 0.0
Gd1 Gd+3 0.2346 0.2368 0.1035 1 0.0
C2 C+4 0.0786 0.3473 -0.0294 1 0.0
